data_4065851
loop_
_publ_author_name
'Crisp, Jeffrey A.'
'Meier, Ryan M.'
'Overby, Jason S.'
'Hanusa, Timothy P.'
'Rheingold, Arnold L.'
'Brennessel, William W.'

_publ_section_title
;
 Indenyl Complexes of Manganese(II). Conformational Flexibility of the
 Manganese(II)&#x2212;(RnC9H7&#x2212;n) Bond
;
_journal_issue 10
_journal_name_full Organometallics
_journal_page_first 2322
_journal_paper_doi 10.1021/om100162j
_journal_volume 29
_journal_year 2010
_chemical_formula_sum 'C30 H46 Mn Si4'
_chemical_formula_weight 573.97
_chemical_name_systematic
; 

 ? 

;
_space_group_IT_number 33
_symmetry_cell_setting orthorhombic
_symmetry_space_group_name_Hall 'P 2c -2n'
_symmetry_space_group_name_H-M 'P n a 21'
_atom_sites_solution_hydrogens geom
_atom_sites_solution_primary direct
_atom_sites_solution_secondary difmap
_audit_creation_method SHELXL-97
_cell_angle_alpha 90.00
_cell_angle_beta 90.00
_cell_angle_gamma 90.00
_cell_formula_units_Z 8
_cell_length_a 11.315(2)
_cell_length_b 16.399(3)
_cell_length_c 38.383(7)
_cell_measurement_reflns_used 9917
_cell_measurement_temperature 100(2)
_cell_measurement_theta_max 27.18
_cell_measurement_theta_min 2.19
_cell_volume 7122(2)
_computing_cell_refinement 'Bruker SMART'
_computing_data_collection 'Bruker SMART'
_computing_data_reduction 'Bruker SAINT'
_computing_molecular_graphics 'Bruker SHELXTL'
_computing_publication_material 'Bruker SHELXTL'
_computing_structure_refinement 'SHELXL-97 (Sheldrick, 1997)'
_computing_structure_solution 'SHELXS-97 (Sheldrick, 1990)'
_diffrn_ambient_temperature 100(2)
_diffrn_measured_fraction_theta_full 0.999
_diffrn_measured_fraction_theta_max 0.999
_diffrn_measurement_device_type 'CCD area detector'
_diffrn_measurement_method 'phi and omega scans'
_diffrn_radiation_monochromator graphite
_diffrn_radiation_source 'fine-focus sealed tube'
_diffrn_radiation_type MoK\a
_diffrn_radiation_wavelength 0.71073
_diffrn_reflns_av_R_equivalents 0.0648
_diffrn_reflns_av_sigmaI/netI 0.0596
_diffrn_reflns_limit_h_max 13
_diffrn_reflns_limit_h_min -13
_diffrn_reflns_limit_k_max 20
_diffrn_reflns_limit_k_min -20
_diffrn_reflns_limit_l_max 46
_diffrn_reflns_limit_l_min -47
_diffrn_reflns_number 53617
_diffrn_reflns_theta_full 26.00
_diffrn_reflns_theta_max 26.00
_diffrn_reflns_theta_min 2.02
_exptl_absorpt_coefficient_mu 0.520
_exptl_absorpt_correction_type none
_exptl_crystal_colour orange
_exptl_crystal_density_diffrn 1.071
_exptl_crystal_density_method 'not measured'
_exptl_crystal_description block
_exptl_crystal_F_000 2456
_exptl_crystal_size_max .3
_exptl_crystal_size_mid .2
_exptl_crystal_size_min .1
_refine_diff_density_max 1.388
_refine_diff_density_min -0.332
_refine_diff_density_rms 0.101
_refine_ls_abs_structure_details 'Flack H D (1983), Acta Cryst. A39, 876-881'
_refine_ls_abs_structure_Flack 0.317(17)
_refine_ls_extinction_method none
_refine_ls_goodness_of_fit_ref 1.158
_refine_ls_hydrogen_treatment constr
_refine_ls_matrix_type full
_refine_ls_number_parameters 632
_refine_ls_number_reflns 13864
_refine_ls_number_restraints 1
_refine_ls_restrained_S_all 1.158
_refine_ls_R_factor_all 0.0612
_refine_ls_R_factor_gt 0.0530
_refine_ls_shift/su_max 0.014
_refine_ls_shift/su_mean 0.002
_refine_ls_structure_factor_coef Fsqd
_refine_ls_weighting_details 'calc w=1/[\s^2^(Fo^2^)+(0.0800P)^2^+0.0000P] where P=(Fo^2^+2Fc^2^)/3'
_refine_ls_weighting_scheme calc
_refine_ls_wR_factor_gt 0.1385
_refine_ls_wR_factor_ref 0.1434
_reflns_number_gt 12366
_reflns_number_total 13864
_reflns_threshold_expression >2sigma(I)
_cod_data_source_file om100162j_si_001.cif
_cod_data_source_block vand18
_cod_depositor_comments
;
The following automatic conversions were performed:

'_symmetry_cell_setting' value 'Orthorhombic' changed to
'orthorhombic' according to
/home/saulius/struct/CIF-dictionaries/cif_core.dic dictionary named
'cif_core.dic' version 2.4.1 from 2010-06-29.

Automatic conversion script
Id: cif_fix_values 1715 2011-07-08 13:25:40Z adriana 
;
_cod_database_code 4065851

loop_
_symmetry_equiv_pos_as_xyz
'x, y, z'
'-x, -y, z+1/2'
'x+1/2, -y+1/2, z'
'-x+1/2, y+1/2, z+1/2'

loop_
_atom_site_label
_atom_site_type_symbol
_atom_site_fract_x
_atom_site_fract_y
_atom_site_fract_z
_atom_site_U_iso_or_equiv
_atom_site_adp_type
_atom_site_occupancy
_atom_site_symmetry_multiplicity
_atom_site_calc_flag
_atom_site_refinement_flags
Mn1 Mn 0.80907(5) 0.51016(4) 0.548702(17) 0.01953(15) Uani 1 1 d .
Mn1' Mn 0.51068(6) 0.48657(4) 0.769600(17) 0.02070(15) Uani 1 1 d .
Si2 Si 0.88804(9) 0.70102(6) 0.59872(3) 0.0162(2) Uani 1 1 d .
Si4 Si 0.74354(10) 0.28818(7) 0.55990(3) 0.0199(2) Uani 1 1 d .
Si3 Si 1.05532(11) 0.50179(7) 0.47614(3) 0.0211(3) Uani 1 1 d .
Si1 Si 0.58178(10) 0.59303(7) 0.48280(3) 0.0193(2) Uani 1 1 d .
Si2' Si 0.44762(10) 0.29588(7) 0.72024(3) 0.0173(2) Uani 1 1 d .
Si3' Si 0.58759(10) 0.70735(6) 0.75659(3) 0.0178(2) Uani 1 1 d .
Si4' Si 0.25277(11) 0.50496(7) 0.83717(3) 0.0212(3) Uani 1 1 d .
Si1' Si 0.71531(11) 0.40329(8) 0.84345(3) 0.0259(3) Uani 1 1 d .
C1 C 0.6032(3) 0.5638(2) 0.55945(11) 0.0182(8) Uani 1 1 d .
C1' C 0.7207(3) 0.4333(2) 0.76589(11) 0.0177(8) Uani 1 1 d .
C2 C 0.6514(3) 0.5966(2) 0.52717(10) 0.0154(8) Uani 1 1 d .
C2' C 0.6623(4) 0.4018(2) 0.79714(11) 0.0208(9) Uani 1 1 d .
C3 C 0.7528(3) 0.6426(2) 0.53747(11) 0.0171(8) Uani 1 1 d .
H3A H 0.7961 0.6790 0.5217 0.020 Uiso 1 1 calc R
C3' C 0.5635(4) 0.3547(2) 0.78393(11) 0.0181(8) Uani 1 1 d .
H3'A H 0.5150 0.3187 0.7984 0.022 Uiso 1 1 calc R
C4 C 0.7757(3) 0.6373(2) 0.57454(10) 0.0151(8) Uani 1 1 d .
C4' C 0.5538(3) 0.3593(2) 0.74668(10) 0.0148(8) Uani 1 1 d .
C5 C 0.6783(3) 0.5899(2) 0.58839(10) 0.0150(8) Uani 1 1 d .
C5' C 0.6559(3) 0.4068(2) 0.73541(10) 0.0160(8) Uani 1 1 d .
C6 C 0.6468(3) 0.5682(2) 0.62304(11) 0.0172(8) Uani 1 1 d .
H6A H 0.6944 0.5839 0.6416 0.021 Uiso 1 1 calc R
C6' C 0.6987(3) 0.4280(2) 0.70157(11) 0.0188(8) Uani 1 1 d .
H6'A H 0.6572 0.4122 0.6818 0.023 Uiso 1 1 calc R
C7 C 0.5445(4) 0.5233(2) 0.62896(11) 0.0204(9) Uani 1 1 d .
H7A H 0.5219 0.5113 0.6517 0.025 Uiso 1 1 calc R
C7' C 0.8021(4) 0.4720(3) 0.69847(12) 0.0231(9) Uani 1 1 d .
H7'A H 0.8324 0.4834 0.6765 0.028 Uiso 1 1 calc R
C8 C 0.4737(4) 0.4954(2) 0.60065(12) 0.0202(9) Uani 1 1 d .
H8A H 0.4077 0.4635 0.6053 0.024 Uiso 1 1 calc R
C8' C 0.8632(4) 0.5002(2) 0.72895(13) 0.0247(10) Uani 1 1 d .
H8'A H 0.9311 0.5316 0.7263 0.030 Uiso 1 1 calc R
C9 C 0.5003(4) 0.5144(2) 0.56651(11) 0.0190(9) Uani 1 1 d .
H9A H 0.4529 0.4958 0.5484 0.023 Uiso 1 1 calc R
C9' C 0.8238(3) 0.4820(3) 0.76182(12) 0.0225(10) Uani 1 1 d .
H9'A H 0.8640 0.5014 0.7813 0.027 Uiso 1 1 calc R
C10 C 0.9447(3) 0.4049(2) 0.57183(11) 0.0183(8) Uani 1 1 d .
C10' C 0.3836(3) 0.5942(2) 0.74250(10) 0.0166(8) Uani 1 1 d .
C11 C 0.8524(3) 0.3720(2) 0.54956(11) 0.0169(8) Uani 1 1 d .
C11' C 0.4745(3) 0.6262(2) 0.76607(11) 0.0165(8) Uani 1 1 d .
C12 C 0.8787(3) 0.4039(2) 0.51509(10) 0.0159(8) Uani 1 1 d .
H12A H 0.8394 0.3849 0.4938 0.019 Uiso 1 1 calc R
C12' C 0.4409(3) 0.5975(2) 0.80028(11) 0.0192(9) Uani 1 1 d .
H12B H 0.4763 0.6173 0.8220 0.023 Uiso 1 1 calc R
C13 C 0.9789(4) 0.4570(3) 0.51494(10) 0.0184(8) Uani 1 1 d .
C13' C 0.3382(3) 0.5446(2) 0.79893(10) 0.0173(8) Uani 1 1 d .
C14 C 1.0206(3) 0.4577(2) 0.55105(11) 0.0193(8) Uani 1 1 d .
C14' C 0.3020(3) 0.5434(2) 0.76254(10) 0.0159(8) Uani 1 1 d .
C15 C 1.1181(4) 0.4980(2) 0.56687(12) 0.0218(9) Uani 1 1 d .
H15A H 1.1664 0.5324 0.5539 0.026 Uiso 1 1 calc R
C15' C 0.2068(4) 0.5041(2) 0.74522(11) 0.0180(9) Uani 1 1 d .
H15B H 0.1561 0.4702 0.7576 0.022 Uiso 1 1 calc R
C16 C 1.1401(4) 0.4851(2) 0.60206(12) 0.0227(9) Uani 1 1 d .
H16A H 1.2038 0.5112 0.6125 0.027 Uiso 1 1 calc R
C16' C 0.1896(4) 0.5163(3) 0.71013(12) 0.0240(10) Uani 1 1 d .
H16B H 0.1266 0.4909 0.6990 0.029 Uiso 1 1 calc R
C17 C 1.0680(4) 0.4333(3) 0.62226(11) 0.0247(10) Uani 1 1 d .
H17A H 1.0857 0.4257 0.6457 0.030 Uiso 1 1 calc R
C17' C 0.2667(4) 0.5670(3) 0.69062(11) 0.0216(9) Uani 1 1 d .
H17B H 0.2526 0.5752 0.6670 0.026 Uiso 1 1 calc R
C18 C 0.9709(4) 0.3931(3) 0.60801(11) 0.0234(9) Uani 1 1 d .
H18A H 0.9240 0.3593 0.6217 0.028 Uiso 1 1 calc R
C18' C 0.3629(4) 0.6046(2) 0.70631(10) 0.0184(8) Uani 1 1 d .
H18B H 0.4137 0.6366 0.6931 0.022 Uiso 1 1 calc R
C19 C 0.4332(4) 0.6457(3) 0.48409(12) 0.0272(10) Uani 1 1 d .
H19A H 0.4435 0.7013 0.4913 0.041 Uiso 1 1 calc R
H19B H 0.3825 0.6181 0.5003 0.041 Uiso 1 1 calc R
H19C H 0.3982 0.6444 0.4613 0.041 Uiso 1 1 calc R
C19' C 0.8643(5) 0.3530(3) 0.84655(14) 0.0403(12) Uani 1 1 d .
H19D H 0.8589 0.2980 0.8382 0.060 Uiso 1 1 calc R
H19E H 0.8899 0.3527 0.8704 0.060 Uiso 1 1 calc R
H19F H 0.9202 0.3827 0.8327 0.060 Uiso 1 1 calc R
C20 C 0.6810(4) 0.6474(3) 0.45109(12) 0.0288(10) Uani 1 1 d .
H20A H 0.6918 0.7028 0.4585 0.043 Uiso 1 1 calc R
H20B H 0.6455 0.6467 0.4284 0.043 Uiso 1 1 calc R
H20C H 0.7562 0.6204 0.4502 0.043 Uiso 1 1 calc R
C20' C 0.6074(5) 0.3437(4) 0.87102(13) 0.0411(13) Uani 1 1 d .
H20D H 0.6014 0.2890 0.8623 0.062 Uiso 1 1 calc R
H20E H 0.5312 0.3694 0.8701 0.062 Uiso 1 1 calc R
H20F H 0.6347 0.3424 0.8947 0.062 Uiso 1 1 calc R
C21 C 0.5575(4) 0.4840(3) 0.46834(12) 0.0273(10) Uani 1 1 d .
H21A H 0.6320 0.4562 0.4674 0.041 Uiso 1 1 calc R
H21B H 0.5216 0.4836 0.4457 0.041 Uiso 1 1 calc R
H21C H 0.5065 0.4569 0.4846 0.041 Uiso 1 1 calc R
C21' C 0.7290(5) 0.5116(3) 0.86025(14) 0.0391(12) Uani 1 1 d .
H21D H 0.6535 0.5381 0.8589 0.059 Uiso 1 1 calc R
H21E H 0.7852 0.5409 0.8463 0.059 Uiso 1 1 calc R
H21F H 0.7553 0.5107 0.8840 0.059 Uiso 1 1 calc R
C22 C 0.9419(4) 0.6497(3) 0.63937(11) 0.0264(10) Uani 1 1 d .
H22A H 0.9773 0.5983 0.6335 0.040 Uiso 1 1 calc R
H22B H 0.8765 0.6407 0.6548 0.040 Uiso 1 1 calc R
H22C H 0.9994 0.6837 0.6506 0.040 Uiso 1 1 calc R
C22' C 0.3950(4) 0.3495(3) 0.67995(11) 0.0256(10) Uani 1 1 d .
H22D H 0.3567 0.3996 0.6863 0.038 Uiso 1 1 calc R
H22E H 0.3401 0.3152 0.6678 0.038 Uiso 1 1 calc R
H22F H 0.4613 0.3611 0.6651 0.038 Uiso 1 1 calc R
C23 C 1.0156(4) 0.7210(3) 0.56867(12) 0.0234(10) Uani 1 1 d .
H23A H 1.0508 0.6702 0.5619 0.035 Uiso 1 1 calc R
H23B H 1.0734 0.7539 0.5804 0.035 Uiso 1 1 calc R
H23C H 0.9880 0.7492 0.5483 0.035 Uiso 1 1 calc R
C23' C 0.3190(4) 0.2726(3) 0.74946(12) 0.0252(10) Uani 1 1 d .
H23D H 0.2816 0.3226 0.7564 0.038 Uiso 1 1 calc R
H23E H 0.3465 0.2442 0.7698 0.038 Uiso 1 1 calc R
H23F H 0.2633 0.2391 0.7372 0.038 Uiso 1 1 calc R
C24' C 0.5218(4) 0.1986(3) 0.70630(14) 0.0315(11) Uani 1 1 d .
H24A H 0.5492 0.1697 0.7265 0.047 Uiso 1 1 calc R
H24B H 0.5877 0.2111 0.6915 0.047 Uiso 1 1 calc R
H24C H 0.4664 0.1653 0.6938 0.047 Uiso 1 1 calc R
C24 C 0.8188(4) 0.8015(3) 0.61149(14) 0.0328(12) Uani 1 1 d .
H24D H 0.7905 0.8288 0.5910 0.049 Uiso 1 1 calc R
H24E H 0.8767 0.8349 0.6229 0.049 Uiso 1 1 calc R
H24F H 0.7539 0.7917 0.6271 0.049 Uiso 1 1 calc R
C25 C 1.2089(4) 0.4578(3) 0.47374(14) 0.0369(12) Uani 1 1 d .
H25A H 1.2519 0.4719 0.4944 0.055 Uiso 1 1 calc R
H25B H 1.2490 0.4794 0.4537 0.055 Uiso 1 1 calc R
H25C H 1.2042 0.3995 0.4718 0.055 Uiso 1 1 calc R
C25' C 0.6685(4) 0.6870(3) 0.71478(12) 0.0260(10) Uani 1 1 d .
H25D H 0.7087 0.6355 0.7164 0.039 Uiso 1 1 calc R
H25E H 0.7251 0.7295 0.7108 0.039 Uiso 1 1 calc R
H25F H 0.6131 0.6854 0.6958 0.039 Uiso 1 1 calc R
C26 C 0.9699(5) 0.4756(3) 0.43586(13) 0.0374(12) Uani 1 1 d .
H26A H 0.8922 0.4989 0.4373 0.056 Uiso 1 1 calc R
H26B H 0.9637 0.4174 0.4338 0.056 Uiso 1 1 calc R
H26C H 1.0100 0.4970 0.4158 0.056 Uiso 1 1 calc R
C26' C 0.5096(4) 0.8083(3) 0.75252(15) 0.0341(12) Uani 1 1 d .
H26D H 0.5664 0.8503 0.7478 0.051 Uiso 1 1 calc R
H26E H 0.4692 0.8204 0.7739 0.051 Uiso 1 1 calc R
H26F H 0.4534 0.8057 0.7338 0.051 Uiso 1 1 calc R
C27 C 1.0671(5) 0.6167(3) 0.47779(13) 0.0360(12) Uani 1 1 d .
H27A H 0.9894 0.6400 0.4789 0.054 Uiso 1 1 calc R
H27B H 1.1069 0.6359 0.4573 0.054 Uiso 1 1 calc R
H27C H 1.1112 0.6325 0.4981 0.054 Uiso 1 1 calc R
C27' C 0.6951(4) 0.7113(3) 0.79369(12) 0.0279(10) Uani 1 1 d .
H27D H 0.7352 0.6599 0.7956 0.042 Uiso 1 1 calc R
H27E H 0.6534 0.7223 0.8150 0.042 Uiso 1 1 calc R
H27F H 0.7518 0.7538 0.7896 0.042 Uiso 1 1 calc R
C28 C 0.8259(4) 0.1895(3) 0.56313(16) 0.0372(13) Uani 1 1 d .
H28A H 0.8833 0.1930 0.5815 0.056 Uiso 1 1 calc R
H28B H 0.8653 0.1787 0.5415 0.056 Uiso 1 1 calc R
H28C H 0.7714 0.1462 0.5681 0.056 Uiso 1 1 calc R
C28' C 0.2328(5) 0.3916(3) 0.83657(14) 0.0377(12) Uani 1 1 d .
H28D H 0.1901 0.3761 0.8160 0.056 Uiso 1 1 calc R
H28E H 0.1892 0.3750 0.8568 0.056 Uiso 1 1 calc R
H28F H 0.3088 0.3656 0.8366 0.056 Uiso 1 1 calc R
C29 C 0.6686(4) 0.3076(3) 0.60258(13) 0.0316(11) Uani 1 1 d .
H29A H 0.7268 0.3112 0.6207 0.047 Uiso 1 1 calc R
H29B H 0.6151 0.2637 0.6076 0.047 Uiso 1 1 calc R
H29C H 0.6253 0.3579 0.6013 0.047 Uiso 1 1 calc R
C29' C 0.1028(4) 0.5549(3) 0.83625(12) 0.0300(10) Uani 1 1 d .
H29D H 0.1121 0.6130 0.8368 0.045 Uiso 1 1 calc R
H29E H 0.0579 0.5376 0.8561 0.045 Uiso 1 1 calc R
H29F H 0.0621 0.5395 0.8153 0.045 Uiso 1 1 calc R
C30 C 0.6318(4) 0.2823(3) 0.52365(13) 0.0359(12) Uani 1 1 d .
H30A H 0.6716 0.2722 0.5020 0.054 Uiso 1 1 calc R
H30B H 0.5894 0.3329 0.5222 0.054 Uiso 1 1 calc R
H30C H 0.5773 0.2387 0.5283 0.054 Uiso 1 1 calc R
C30' C 0.3356(5) 0.5329(4) 0.87778(12) 0.0370(12) Uani 1 1 d .
H30D H 0.3464 0.5909 0.8786 0.055 Uiso 1 1 calc R
H30E H 0.4113 0.5065 0.8777 0.055 Uiso 1 1 calc R
H30F H 0.2915 0.5156 0.8978 0.055 Uiso 1 1 calc R

loop_
_atom_site_aniso_label
_atom_site_aniso_U_11
_atom_site_aniso_U_22
_atom_site_aniso_U_33
_atom_site_aniso_U_23
_atom_site_aniso_U_13
_atom_site_aniso_U_12
Mn1 0.0182(3) 0.0123(3) 0.0280(3) -0.0024(3) 0.0002(3) 0.0042(2)
Mn1' 0.0193(3) 0.0142(3) 0.0286(3) -0.0015(3) 0.0001(3) 0.0043(2)
Si2 0.0145(5) 0.0123(5) 0.0216(6) -0.0030(4) -0.0008(4) -0.0018(4)
Si4 0.0154(6) 0.0136(5) 0.0307(6) 0.0015(5) 0.0026(5) -0.0012(4)
Si3 0.0211(6) 0.0201(6) 0.0223(6) -0.0007(5) 0.0035(5) -0.0029(4)
Si1 0.0188(6) 0.0189(6) 0.0200(6) -0.0025(4) -0.0031(4) 0.0008(4)
Si2' 0.0150(6) 0.0122(5) 0.0246(6) -0.0015(4) -0.0013(4) -0.0018(4)
Si3' 0.0143(5) 0.0123(5) 0.0267(6) -0.0006(4) 0.0009(4) -0.0002(4)
Si4' 0.0205(6) 0.0226(6) 0.0206(6) 0.0033(5) 0.0036(5) -0.0010(5)
Si1' 0.0275(6) 0.0260(6) 0.0241(6) -0.0026(5) -0.0075(5) 0.0047(5)
C1 0.014(2) 0.0152(19) 0.025(2) -0.0025(16) -0.0021(16) 0.0045(15)
C1' 0.0163(19) 0.0129(19) 0.024(2) -0.0008(16) -0.0024(16) 0.0017(15)
C2 0.015(2) 0.0116(19) 0.019(2) -0.0024(15) -0.0017(15) 0.0013(15)
C2' 0.018(2) 0.017(2) 0.027(2) -0.0007(17) -0.0042(17) 0.0036(16)
C3 0.016(2) 0.0116(19) 0.024(2) 0.0000(15) -0.0005(16) 0.0038(15)
C3' 0.016(2) 0.014(2) 0.025(2) 0.0014(16) 0.0000(16) 0.0008(15)
C4 0.0110(19) 0.0112(18) 0.023(2) -0.0012(15) -0.0024(15) -0.0015(15)
C4' 0.017(2) 0.0052(17) 0.023(2) -0.0026(14) 0.0012(16) 0.0007(15)
C5 0.0129(19) 0.0103(18) 0.022(2) -0.0053(15) -0.0013(15) 0.0039(14)
C5' 0.0117(19) 0.0114(18) 0.025(2) 0.0009(16) -0.0023(16) 0.0016(15)
C6 0.017(2) 0.0122(19) 0.023(2) -0.0019(16) -0.0021(16) 0.0002(15)
C6' 0.016(2) 0.0134(19) 0.027(2) -0.0039(17) -0.0017(16) 0.0041(15)
C7 0.023(2) 0.015(2) 0.023(2) 0.0018(16) 0.0027(17) 0.0060(16)
C7' 0.017(2) 0.023(2) 0.029(2) 0.0041(19) 0.0058(18) 0.0048(17)
C8 0.012(2) 0.013(2) 0.035(2) 0.0007(17) 0.0046(18) -0.0002(15)
C8' 0.013(2) 0.016(2) 0.045(3) -0.0011(19) 0.0020(19) -0.0034(15)
C9 0.019(2) 0.012(2) 0.026(2) -0.0026(16) 0.0012(17) 0.0018(15)
C9' 0.011(2) 0.018(2) 0.038(3) -0.0111(18) -0.0064(18) -0.0020(15)
C10 0.018(2) 0.0104(19) 0.026(2) -0.0010(16) 0.0015(16) 0.0059(15)
C10' 0.015(2) 0.0123(19) 0.022(2) -0.0032(16) 0.0016(15) 0.0007(15)
C11 0.0152(19) 0.0104(17) 0.025(2) 0.0004(17) 0.0008(17) 0.0011(15)
C11' 0.0143(18) 0.0093(18) 0.026(2) -0.0022(16) 0.0010(17) 0.0027(14)
C12 0.0133(19) 0.0101(19) 0.024(2) -0.0051(15) -0.0005(16) 0.0031(15)
C12' 0.020(2) 0.016(2) 0.021(2) -0.0022(16) -0.0010(16) 0.0039(16)
C13 0.017(2) 0.016(2) 0.022(2) -0.0001(16) -0.0022(17) 0.0037(17)
C13' 0.0152(19) 0.0157(19) 0.021(2) 0.0038(16) 0.0017(16) 0.0023(16)
C14 0.016(2) 0.017(2) 0.025(2) -0.0020(17) 0.0014(17) 0.0043(15)
C14' 0.018(2) 0.0120(19) 0.017(2) 0.0004(15) 0.0032(16) 0.0039(15)
C15 0.023(2) 0.014(2) 0.029(2) -0.0059(16) 0.0033(18) 0.0019(16)
C15' 0.011(2) 0.016(2) 0.027(2) 0.0003(16) 0.0045(16) -0.0012(15)
C16 0.016(2) 0.020(2) 0.032(2) -0.0114(18) -0.0051(18) 0.0028(16)
C16' 0.024(2) 0.020(2) 0.029(2) -0.0086(18) -0.0045(18) 0.0013(17)
C17 0.030(2) 0.021(2) 0.022(2) -0.0061(17) -0.0045(18) 0.0089(18)
C17' 0.027(2) 0.023(2) 0.014(2) -0.0001(16) -0.0036(17) -0.0026(17)
C18 0.026(2) 0.015(2) 0.029(2) -0.0007(17) 0.0013(18) 0.0045(17)
C18' 0.020(2) 0.017(2) 0.018(2) 0.0019(16) 0.0030(16) -0.0008(16)
C19 0.025(2) 0.025(2) 0.031(2) -0.0019(19) -0.0097(19) 0.0010(18)
C19' 0.038(3) 0.040(3) 0.042(3) -0.002(2) -0.016(2) 0.011(2)
C20 0.030(3) 0.032(3) 0.025(2) -0.0017(19) -0.0027(18) -0.005(2)
C20' 0.043(3) 0.052(3) 0.028(3) 0.007(2) -0.001(2) 0.001(2)
C21 0.029(2) 0.023(2) 0.030(2) -0.0113(19) -0.001(2) 0.0019(18)
C21' 0.051(3) 0.033(3) 0.034(3) -0.009(2) -0.017(2) 0.009(2)
C22 0.020(2) 0.033(3) 0.026(2) 0.0021(19) -0.0041(18) -0.0065(18)
C22' 0.023(2) 0.026(2) 0.028(2) -0.0006(18) 0.0005(18) -0.0040(18)
C23 0.019(2) 0.019(2) 0.032(3) 0.0012(18) -0.0015(18) -0.0087(16)
C23' 0.019(2) 0.023(2) 0.034(3) 0.0017(19) -0.0002(18) -0.0068(17)
C24' 0.023(2) 0.021(2) 0.051(3) -0.014(2) -0.010(2) 0.0012(18)
C24 0.027(3) 0.022(2) 0.049(3) -0.017(2) 0.000(2) -0.0039(18)
C25 0.025(2) 0.042(3) 0.044(3) -0.001(2) 0.012(2) -0.001(2)
C25' 0.019(2) 0.026(2) 0.033(3) 0.0035(19) 0.0071(19) -0.0004(18)
C26 0.043(3) 0.042(3) 0.027(3) -0.006(2) 0.001(2) -0.006(2)
C26' 0.023(2) 0.016(2) 0.063(3) 0.005(2) 0.000(2) -0.0008(18)
C27 0.041(3) 0.026(2) 0.042(3) 0.000(2) 0.009(2) -0.007(2)
C27' 0.021(2) 0.033(3) 0.030(2) -0.002(2) -0.0008(19) -0.0039(19)
C28 0.019(2) 0.014(2) 0.079(4) 0.005(2) 0.008(2) 0.0011(17)
C28' 0.036(3) 0.036(3) 0.041(3) 0.012(2) 0.012(2) -0.002(2)
C29 0.032(3) 0.028(3) 0.035(3) 0.006(2) 0.007(2) -0.001(2)
C29' 0.030(3) 0.032(3) 0.028(2) 0.0013(19) 0.0074(19) 0.005(2)
C30 0.027(3) 0.034(3) 0.047(3) 0.001(2) -0.003(2) -0.016(2)
C30' 0.034(3) 0.057(3) 0.020(2) 0.004(2) -0.001(2) -0.008(2)

loop_
_atom_type_symbol
_atom_type_description
_atom_type_scat_dispersion_real
_atom_type_scat_dispersion_imag
_atom_type_scat_source
C C 0.0033 0.0016 'International Tables Vol C Tables 4.2.6.8 and 6.1.1.4'
H H 0.0000 0.0000 'International Tables Vol C Tables 4.2.6.8 and 6.1.1.4'
Si Si 0.0817 0.0704 'International Tables Vol C Tables 4.2.6.8 and 6.1.1.4'
Mn Mn 0.3368 0.7283 'International Tables Vol C Tables 4.2.6.8 and 6.1.1.4'

loop_
_geom_angle_atom_site_label_1
_geom_angle_atom_site_label_2
_geom_angle_atom_site_label_3
_geom_angle
C3 Mn1 C12 134.58(15)
C3 Mn1 C11 169.23(15)
C12 Mn1 C11 36.62(14)
C3 Mn1 C4 36.35(14)
C12 Mn1 C4 164.88(14)
C11 Mn1 C4 154.04(14)
C3 Mn1 C2 35.09(13)
C12 Mn1 C2 120.17(13)
C11 Mn1 C2 137.05(14)
C4 Mn1 C2 60.31(13)
C3 Mn1 C10 153.65(14)
C12 Mn1 C10 57.44(14)
C11 Mn1 C10 35.11(13)
C4 Mn1 C10 124.73(14)
C2 Mn1 C10 170.65(13)
C3 Mn1 C13 116.63(14)
C12 Mn1 C13 34.55(13)
C11 Mn1 C13 59.95(14)
C4 Mn1 C13 131.35(14)
C2 Mn1 C13 126.77(13)
C10 Mn1 C13 57.39(13)
C3 Mn1 C5 57.06(14)
C12 Mn1 C5 160.08(14)
C11 Mn1 C5 128.98(14)
C4 Mn1 C5 34.74(13)
C2 Mn1 C5 57.65(13)
C10 Mn1 C5 120.96(13)
C13 Mn1 C5 164.73(13)
C3 Mn1 C1 56.42(13)
C12 Mn1 C1 132.08(14)
C11 Mn1 C1 122.26(14)
C4 Mn1 C1 58.07(13)
C2 Mn1 C1 34.16(13)
C10 Mn1 C1 139.19(14)
C13 Mn1 C1 157.59(13)
C5 Mn1 C1 33.87(12)
C3 Mn1 C14 125.80(14)
C12 Mn1 C14 56.17(13)
C11 Mn1 C14 58.01(13)
C4 Mn1 C14 115.97(14)
C2 Mn1 C14 154.43(13)
C10 Mn1 C14 33.72(13)
C13 Mn1 C14 33.88(13)
C5 Mn1 C14 135.53(13)
C1 Mn1 C14 168.52(13)
C12' Mn1' C3' 134.85(15)
C12' Mn1' C4' 167.53(14)
C3' Mn1' C4' 36.16(14)
C12' Mn1' C11' 36.34(14)
C3' Mn1' C11' 168.31(14)
C4' Mn1' C11' 154.19(14)
C12' Mn1' C13' 35.39(13)
C3' Mn1' C13' 117.47(14)
C4' Mn1' C13' 133.90(14)
C11' Mn1' C13' 60.27(13)
C12' Mn1' C2' 117.87(14)
C3' Mn1' C2' 35.34(13)
C4' Mn1' C2' 60.32(14)
C11' Mn1' C2' 134.94(14)
C13' Mn1' C2' 125.56(14)
C12' Mn1' C5' 156.12(14)
C3' Mn1' C5' 57.31(13)
C4' Mn1' C5' 35.24(13)
C11' Mn1' C5' 127.23(14)
C13' Mn1' C5' 168.20(13)
C2' Mn1' C5' 57.57(13)
C12' Mn1' C10' 57.28(14)
C3' Mn1' C10' 155.19(14)
C4' Mn1' C10' 126.75(14)
C11' Mn1' C10' 35.11(13)
C13' Mn1' C10' 57.21(13)
C2' Mn1' C10' 169.26(14)
C5' Mn1' C10' 122.24(13)
C12' Mn1' C1' 128.42(14)
C3' Mn1' C1' 56.51(13)
C4' Mn1' C1' 58.06(13)
C11' Mn1' C1' 120.01(13)
C13' Mn1' C1' 155.19(14)
C2' Mn1' C1' 34.09(13)
C5' Mn1' C1' 33.54(12)
C10' Mn1' C1' 139.29(13)
C12' Mn1' C14' 56.59(13)
C3' Mn1' C14' 127.34(14)
C4' Mn1' C14' 118.91(14)
C11' Mn1' C14' 58.15(13)
C13' Mn1' C14' 33.77(13)
C2' Mn1' C14' 154.34(14)
C5' Mn1' C14' 138.62(13)
C10' Mn1' C14' 33.60(12)
C1' Mn1' C14' 170.59(13)
C23 Si2 C22 109.9(2)
C23 Si2 C4 108.20(19)
C22 Si2 C4 112.29(19)
C23 Si2 C24 109.0(2)
C22 Si2 C24 108.1(2)
C4 Si2 C24 109.31(19)
C29 Si4 C28 108.4(2)
C29 Si4 C30 110.6(2)
C28 Si4 C30 109.8(3)
C29 Si4 C11 110.8(2)
C28 Si4 C11 108.58(18)
C30 Si4 C11 108.7(2)
C13 Si3 C26 109.2(2)
C13 Si3 C25 108.3(2)
C26 Si3 C25 110.3(2)
C13 Si3 C27 113.4(2)
C26 Si3 C27 107.0(2)
C25 Si3 C27 108.6(2)
C2 Si1 C20 108.79(19)
C2 Si1 C19 109.58(19)
C20 Si1 C19 109.3(2)
C2 Si1 C21 110.87(19)
C20 Si1 C21 110.2(2)
C19 Si1 C21 108.1(2)
C23' Si2' C22' 110.0(2)
C23' Si2' C4' 106.54(19)
C22' Si2' C4' 112.81(19)
C23' Si2' C24' 110.1(2)
C22' Si2' C24' 107.7(2)
C4' Si2' C24' 109.68(19)
C27' Si3' C25' 109.8(2)
C27' Si3' C11' 108.6(2)
C25' Si3' C11' 111.77(19)
C27' Si3' C26' 109.7(2)
C25' Si3' C26' 108.3(2)
C11' Si3' C26' 108.61(19)
C30' Si4' C13' 108.0(2)
C30' Si4' C28' 108.2(3)
C13' Si4' C28' 113.4(2)
C30' Si4' C29' 111.1(2)
C13' Si4' C29' 107.39(19)
C28' Si4' C29' 108.8(2)
C2' Si1' C19' 109.9(2)
C2' Si1' C20' 108.5(2)
C19' Si1' C20' 108.5(3)
C2' Si1' C21' 111.1(2)
C19' Si1' C21' 108.4(2)
C20' Si1' C21' 110.3(3)
C9 C1 C2 131.9(4)
C9 C1 C5 119.3(4)
C2 C1 C5 108.8(3)
C9 C1 Mn1 125.4(3)
C2 C1 Mn1 69.2(2)
C5 C1 Mn1 71.9(2)
C9' C1' C5' 119.7(4)
C9' C1' C2' 131.2(4)
C5' C1' C2' 109.1(3)
C9' C1' Mn1' 125.5(3)
C5' C1' Mn1' 71.0(2)
C2' C1' Mn1' 69.7(2)
C3 C2 C1 105.1(3)
C3 C2 Si1 127.2(3)
C1 C2 Si1 127.1(3)
C3 C2 Mn1 67.9(2)
C1 C2 Mn1 76.7(2)
Si1 C2 Mn1 126.87(18)
C3' C2' C1' 104.4(3)
C3' C2' Si1' 125.8(3)
C1' C2' Si1' 128.9(3)
C3' C2' Mn1' 67.1(2)
C1' C2' Mn1' 76.2(2)
Si1' C2' Mn1' 128.7(2)
C2 C3 C4 112.6(3)
C2 C3 Mn1 77.1(2)
C4 C3 Mn1 73.2(2)
C4' C3' C2' 112.3(4)
C4' C3' Mn1' 72.2(2)
C2' C3' Mn1' 77.5(2)
C3 C4 C5 104.8(3)
C3 C4 Si2 124.7(3)
C5 C4 Si2 128.9(3)
C3 C4 Mn1 70.5(2)
C5 C4 Mn1 78.4(2)
Si2 C4 Mn1 126.35(19)
C3' C4' C5' 105.2(3)
C3' C4' Si2' 123.8(3)
C5' C4' Si2' 129.8(3)
C3' C4' Mn1' 71.7(2)
C5' C4' Mn1' 78.4(2)
Si2' C4' Mn1' 124.55(19)
C6 C5 C4 131.8(4)
C6 C5 C1 119.5(3)
C4 C5 C1 108.7(3)
C6 C5 Mn1 126.1(3)
C4 C5 Mn1 66.8(2)
C1 C5 Mn1 74.2(2)
C6' C5' C1' 119.3(3)
C6' C5' C4' 131.9(4)
C1' C5' C4' 108.8(3)
C6' C5' Mn1' 125.3(3)
C1' C5' Mn1' 75.5(2)
C4' C5' Mn1' 66.4(2)
C7 C6 C5 119.6(4)
C7' C6' C5' 119.5(4)
C6 C7 C8 120.9(4)
C6' C7' C8' 120.5(4)
C9 C8 C7 121.9(4)
C9' C8' C7' 121.5(4)
C8 C9 C1 118.7(4)
C8' C9' C1' 119.3(4)
C18 C10 C11 132.0(4)
C18 C10 C14 119.3(4)
C11 C10 C14 108.8(4)
C18 C10 Mn1 124.8(3)
C11 C10 Mn1 66.6(2)
C14 C10 Mn1 75.8(2)
C18' C10' C14' 118.6(4)
C18' C10' C11' 132.6(4)
C14' C10' C11' 108.8(3)
C18' C10' Mn1' 125.9(3)
C14' C10' Mn1' 75.1(2)
C11' C10' Mn1' 66.0(2)
C10 C11 C12 104.8(3)
C10 C11 Si4 128.0(3)
C12 C11 Si4 125.9(3)
C10 C11 Mn1 78.3(2)
C12 C11 Mn1 71.3(2)
Si4 C11 Mn1 125.20(19)
C12' C11' C10' 105.0(3)
C12' C11' Si3' 125.8(3)
C10' C11' Si3' 127.7(3)
C12' C11' Mn1' 70.9(2)
C10' C11' Mn1' 78.9(2)
Si3' C11' Mn1' 125.92(18)
C13 C12 C11 112.7(3)
C13 C12 Mn1 79.2(2)
C11 C12 Mn1 72.1(2)
C11' C12' C13' 111.9(3)
C11' C12' Mn1' 72.8(2)
C13' C12' Mn1' 77.6(2)
C12 C13 C14 104.8(3)
C12 C13 Si3 127.5(3)
C14 C13 Si3 126.9(3)
C12 C13 Mn1 66.2(2)
C14 C13 Mn1 75.6(2)
Si3 C13 Mn1 129.6(2)
C12' C13' C14' 105.5(3)
C12' C13' Si4' 126.4(3)
C14' C13' Si4' 127.0(3)
C12' C13' Mn1' 67.0(2)
C14' C13' Mn1' 77.2(2)
Si4' C13' Mn1' 129.56(19)
C15 C14 C10 120.0(4)
C15 C14 C13 131.1(4)
C10 C14 C13 108.9(4)
C15 C14 Mn1 126.0(3)
C10 C14 Mn1 70.5(2)
C13 C14 Mn1 70.5(2)
C15' C14' C13' 132.0(4)
C15' C14' C10' 119.4(4)
C13' C14' C10' 108.6(3)
C15' C14' Mn1' 125.8(3)
C13' C14' Mn1' 69.1(2)
C10' C14' Mn1' 71.3(2)
C16 C15 C14 118.9(4)
C16' C15' C14' 120.0(4)
C15 C16 C17 121.5(4)
C15' C16' C17' 121.0(4)
C18 C17 C16 121.7(4)
C18' C17' C16' 120.9(4)
C17 C18 C10 118.7(4)
C17' C18' C10' 120.1(4)

loop_
_geom_bond_atom_site_label_1
_geom_bond_atom_site_label_2
_geom_bond_distance
Mn1 C3 2.304(4)
Mn1 C12 2.307(4)
Mn1 C11 2.318(4)
Mn1 C4 2.340(4)
Mn1 C2 2.424(4)
Mn1 C10 2.474(4)
Mn1 C13 2.476(4)
Mn1 C5 2.494(4)
Mn1 C1 2.524(4)
Mn1 C14 2.545(4)
Mn1' C12' 2.306(4)
Mn1' C3' 2.310(4)
Mn1' C4' 2.317(4)
Mn1' C11' 2.330(4)
Mn1' C13' 2.446(4)
Mn1' C2' 2.448(4)
Mn1' C5' 2.477(4)
Mn1' C10' 2.502(4)
Mn1' C1' 2.536(4)
Mn1' C14' 2.553(4)
Si2 C23 1.877(4)
Si2 C22 1.875(4)
Si2 C4 1.889(4)
Si2 C24 1.889(5)
Si4 C29 1.872(5)
Si4 C28 1.871(5)
Si4 C30 1.883(5)
Si4 C11 1.888(4)
Si3 C13 1.872(4)
Si3 C26 1.873(5)
Si3 C25 1.884(5)
Si3 C27 1.890(5)
Si1 C2 1.877(4)
Si1 C20 1.880(5)
Si1 C19 1.891(4)
Si1 C21 1.892(4)
Si2' C23' 1.876(4)
Si2' C22' 1.876(4)
Si2' C4' 1.885(4)
Si2' C24' 1.881(5)
Si3' C27' 1.874(5)
Si3' C25' 1.878(4)
Si3' C11' 1.881(4)
Si3' C26' 1.883(5)
Si4' C30' 1.876(5)
Si4' C13' 1.874(4)
Si4' C28' 1.873(5)
Si4' C29' 1.884(5)
Si1' C2' 1.876(4)
Si1' C19' 1.881(5)
Si1' C20' 1.888(5)
Si1' C21' 1.897(5)
C1 C9 1.444(6)
C1 C2 1.456(6)
C1 C5 1.462(5)
C1' C9' 1.423(6)
C1' C5' 1.447(5)
C1' C2' 1.463(6)
C2 C3 1.430(5)
C2' C3' 1.450(6)
C3 C4 1.449(6)
C3' C4' 1.436(5)
C4 C5 1.451(5)
C4' C5' 1.459(5)
C5 C6 1.422(6)
C5' C6' 1.429(6)
C6 C7 1.391(6)
C6' C7' 1.379(6)
C7 C8 1.425(6)
C7' C8' 1.436(6)
C8 C9 1.380(6)
C8' C9' 1.371(7)
C10 C18 1.433(6)
C10 C11 1.453(6)
C10 C14 1.457(6)
C10' C18' 1.419(6)
C10' C14' 1.462(5)
C10' C11' 1.467(5)
C11 C12 1.453(6)
C11' C12' 1.446(6)
C12 C13 1.430(6)
C12' C13' 1.450(6)
C13 C14 1.464(6)
C13' C14' 1.456(6)
C14 C15 1.422(6)
C14' C15' 1.420(6)
C15 C16 1.390(6)
C15' C16' 1.375(6)
C16 C17 1.411(6)
C16' C17' 1.419(6)
C17 C18 1.393(6)
C17' C18' 1.387(6)
